data_4127193
loop_
_publ_author_name
'Mao, Lingling'
'Ke, Weijun'
'Pedesseau, Laurent'
'Wu, Yilei'
'Katan, Claudine'
'Even, Jacky'
'Wasielewski, Michael R.'
'Stoumpos, Constantinos C.'
'Kanatzidis, Mercouri G.'

_publ_section_title
;
 Hybrid Dion-Jacobson 2D Lead Iodide Perovskites.
;
_journal_name_full 'Journal of the American Chemical Society'
_journal_paper_doi 10.1021/jacs.8b00542
_journal_year 2018
_chemical_formula_sum 'C9 H34 I13 N5 Pb4'
_chemical_formula_weight 2690.9
_chemical_name_systematic ' ?'
_space_group_IT_number 9
_symmetry_cell_setting monoclinic
_symmetry_space_group_name_Hall 'I -2yc'
_symmetry_space_group_name_H-M 'I 1 c 1'
_cell_angle_alpha 90
_cell_angle_beta 90
_cell_angle_gamma 90
_cell_formula_units_Z 4
_cell_length_a 8.8627(18)
_cell_length_b 8.8689(18)
_cell_length_c 58.842(12)
_cell_measurement_reflns_used 3508
_cell_measurement_temperature 250
_cell_measurement_theta_max 28.184
_cell_measurement_theta_min 3.249
_cell_volume 4625.1(16)
_diffrn_ambient_temperature 250
_diffrn_measured_fraction_theta_full 0.98
_diffrn_measured_fraction_theta_max 0.8
_diffrn_measurement_device 'four-circle diffractometer'
_diffrn_measurement_device_type 'Bruker CCD'
_diffrn_radiation_monochromator graphite
_diffrn_radiation_probe x-ray
_diffrn_radiation_source 'X-ray tube'
_diffrn_radiation_type 'Mo K\a'
_diffrn_radiation_wavelength 0.71073
_diffrn_reflns_av_R_equivalents 0.0405
_diffrn_reflns_av_unetI/netI 0.0747
_diffrn_reflns_limit_h_max 11
_diffrn_reflns_limit_h_min -11
_diffrn_reflns_limit_k_max 9
_diffrn_reflns_limit_k_min -8
_diffrn_reflns_limit_l_max 78
_diffrn_reflns_limit_l_min -75
_diffrn_reflns_number 12740
_diffrn_reflns_theta_full 26
_diffrn_reflns_theta_max 28.57
_diffrn_reflns_theta_min 2.32
_exptl_absorpt_coefficient_mu 23.205
_exptl_absorpt_correction_T_max 0.72110
_exptl_absorpt_correction_T_min 0.52321
_exptl_absorpt_correction_type numerical
_exptl_crystal_colour black
_exptl_crystal_density_diffrn 3.8645
_exptl_crystal_description plate
_exptl_crystal_F_000 4560
_exptl_crystal_size_max 0.114
_exptl_crystal_size_mid 0.039
_exptl_crystal_size_min 0.029
_refine_diff_density_max 11.07
_refine_diff_density_min -5.34
_refine_ls_abs_structure_details '  2281 of Friedel pairs used in the refinement'
_refine_ls_abs_structure_Flack 0.523(14)
_refine_ls_extinction_method none
_refine_ls_goodness_of_fit_gt 2.58
_refine_ls_goodness_of_fit_ref 2.12
_refine_ls_hydrogen_treatment constr
_refine_ls_number_constraints 148
_refine_ls_number_parameters 201
_refine_ls_number_reflns 5893
_refine_ls_number_restraints 19
_refine_ls_R_factor_all 0.1136
_refine_ls_R_factor_gt 0.0901
_refine_ls_shift/su_max 0.0463
_refine_ls_shift/su_mean 0.0053
_refine_ls_structure_factor_coef Fsqd
_refine_ls_weighting_details w=1/(\s^2^(I)+0.0004I^2^)
_refine_ls_weighting_scheme sigma
_refine_ls_wR_factor_gt 0.2062
_refine_ls_wR_factor_ref 0.2138
_reflns_number_gt 3774
_reflns_number_total 5893
_reflns_threshold_expression I>2\s(I)
_cod_data_source_file ja8b00542_si_002.cif
_cod_data_source_block 3ampPb4I13
_cod_depositor_comments
;
The following automatic conversions were performed:

'_diffrn_radiation_probe' value 'X-ray' changed to 'x-ray' according
to
/home/data/users/saulius/crontab/automatic-downloads/rss-feeds/ACS/lib/dictionaries/cif_core.dic
dictionary named 'cif_core.dic' version 2.4.2 from 2011-04-26.

Automatic conversion script
Id: cif_fix_values 4973 2017-02-22 13:04:09Z antanas 
;
_cod_original_sg_symbol_Hall Ic
_cod_original_sg_symbol_H-M Ia
_cod_database_code 4127193

loop_
_space_group_symop_id
_space_group_symop_operation_xyz
1 x,y,z
2 x+1/2,-y+1/2,z
3 x+1/2,y+1/2,z+1/2
4 x,-y,z+1/2

loop_
_atom_site_label
_atom_site_type_symbol
_atom_site_fract_x
_atom_site_fract_y
_atom_site_fract_z
_atom_site_adp_type
_atom_site_U_iso_or_equiv
_atom_site_site_symmetry_multiplicity
_atom_site_occupancy
_atom_site_calc_flag
Pb4 Pb 0.5062(2) 0.0004(4) 0.27750(4) Uani 0.0258(8) 4 1 d
Pb1 Pb 0.50690(19) 0.0006(3) 0.06091(4) Uani 0.0262(8) 4 1 d
Pb2 Pb 0.5056(2) -0.0005(4) -0.04823(4) Uani 0.0306(9) 4 1 d
Pb3 Pb 0.50702(18) -0.0005(3) 0.16931(4) Uani 0.0203(7) 4 1 d
I2 I 0.2089(5) 0.2046(6) 0.05950(8) Uani 0.0477(19) 4 1 d
I1 I 0.5137(7) 0.0001(12) 0.33182(9) Uani 0.091(3) 4 1 d
I3 I 0.5178(6) 0.0001(8) 0.22321(7) Uani 0.0521(16) 4 1 d
I4 I 0.5171(6) -0.0002(9) 0.00805(8) Uani 0.0578(18) 4 1 d
I6 I 0.2245(6) 0.2213(9) 0.27577(11) Uani 0.075(3) 4 1 d
I7 I 0.2839(7) -0.2803(8) 0.27564(11) Uani 0.075(3) 4 1 d
I8 I 0.5139(6) 0.0003(12) -0.10022(8) Uani 0.093(3) 4 1 d
I9 I 0.2079(5) -0.2033(6) 0.16812(9) Uani 0.0480(19) 4 1 d
I10 I 0.5183(6) 0.0001(4) 0.11613(9) Uani 0.0457(10) 4 1 d
I11 I 0.3037(5) 0.2996(6) 0.16778(8) Uani 0.0504(19) 4 1 d
I12 I 0.3030(5) -0.2984(6) 0.05970(9) Uani 0.051(2) 4 1 d
I14 I 0.7243(6) -0.2792(9) -0.04862(12) Uani 0.083(3) 4 1 d
I15 I 0.7847(7) 0.2188(9) -0.04855(12) Uani 0.083(3) 4 1 d
N1 N 0.044(13) 0.032(17) -0.0909(14) Uiso 0.46(3) 4 1 d
C13 C -0.067(13) -0.016(10) -0.1765(12) Uiso 0.46(3) 4 1 d
C3 C 0.058(10) 0.084(10) -0.1409(13) Uiso 0.46(3) 4 1 d
C1 C -0.086(15) -0.03(2) -0.1040(13) Uiso 0.46(3) 4 1 d
C2 C -0.070(8) 0.007(7) -0.1287(12) Uiso 0.46(3) 4 1 d
C4 C 0.074(10) 0.042(8) -0.1655(15) Uiso 0.46(3) 4 1 d
C5 C -0.174(9) -0.107(11) -0.1390(15) Uiso 0.46(3) 4 1 d
N2 N -0.147(9) -0.139(8) -0.1637(15) Uiso 0.46(3) 4 1 d
N3 N 0.065(5) 0.040(6) 0.2199(10) Uiso 0.118(14) 4 1 d
N4 N 0.076(5) -0.035(6) 0.1074(12) Uiso 0.134(16) 4 1 d
C8 C -0.063(6) 0.061(8) 0.1062(13) Uiso 0.134(16) 4 1 d
C7 C -0.062(6) -0.069(7) 0.2162(11) Uiso 0.118(14) 4 1 d
N11 N 0.940(7) -0.051(9) -0.0060(13) Uiso 0.20(3) 4 1 d
C12 C 1.070(9) 0.050(11) 0.0001(18) Uiso 0.20(3) 4 1 d
H1c13 H -0.135788 0.066034 -0.179022 Uiso 0.5472 4 1 d
H2c13 H -0.044602 -0.050468 -0.191588 Uiso 0.5472 4 1 d
H1c3 H 0.046956 0.19091 -0.139548 Uiso 0.5472 4 1 d
H2c3 H 0.150499 0.063348 -0.13307 Uiso 0.5472 4 1 d
H1c1 H -0.17919 0.008379 -0.098286 Uiso 0.5472 4 1 d
H2c1 H -0.087337 -0.140231 -0.102377 Uiso 0.5472 4 1 d
H1c2 H -0.079222 0.113664 -0.131484 Uiso 0.5472 4 1 d
H1c4 H 0.152757 -0.031541 -0.16709 Uiso 0.5472 4 1 d
H2c4 H 0.110929 0.126836 -0.173838 Uiso 0.5472 4 1 d
H1c5 H -0.169327 -0.198748 -0.130513 Uiso 0.5472 4 1 d
H2c5 H -0.27695 -0.074527 -0.136963 Uiso 0.5472 4 1 d
H1c8 H -0.147553 0.004658 0.111757 Uiso 0.1604 4 1 d
H2c8 H -0.048801 0.149346 0.11536 Uiso 0.1604 4 1 d
H3c8 H -0.080335 0.089871 0.090725 Uiso 0.1604 4 1 d
H1c7 H -0.081996 -0.077634 0.200182 Uiso 0.1418 4 1 d
H2c7 H -0.035207 -0.165413 0.222207 Uiso 0.1418 4 1 d
H3c7 H -0.151172 -0.032324 0.223732 Uiso 0.1418 4 1 d
H1c12 H 1.137135 0.057318 -0.012648 Uiso 0.2393 4 1 d
H2c12 H 1.032472 0.148165 0.003899 Uiso 0.2393 4 1 d
H3c12 H 1.12273 0.008241 0.012855 Uiso 0.2393 4 1 d
H1n1 H 0.053775 0.12691 -0.094191 Uiso 0.5472 4 1 d
H2n1 H 0.026641 0.02202 -0.076406 Uiso 0.5472 4 1 d
H3n1 H 0.125912 -0.016131 -0.094471 Uiso 0.5472 4 1 d
H1n2 H -0.232112 -0.159499 -0.170338 Uiso 0.5472 4 1 d
H2n2 H -0.096272 -0.222719 -0.165001 Uiso 0.5472 4 1 d
H1n3 H 0.066167 0.106057 0.208929 Uiso 0.1418 4 1 d
H2n3 H 0.052265 0.086356 0.232798 Uiso 0.1418 4 1 d
H3n3 H 0.149998 -0.008625 0.220097 Uiso 0.1418 4 1 d
H1n4 H 0.053713 -0.127742 0.103864 Uiso 0.1604 4 1 d
H2n4 H 0.143723 -0.001033 0.097997 Uiso 0.1604 4 1 d
H3n4 H 0.112572 -0.032926 0.121188 Uiso 0.1604 4 1 d
H1n11 H 0.928891 -0.11943 0.004466 Uiso 0.2393 4 1 d
H2n11 H 0.857818 0.002413 -0.006983 Uiso 0.2393 4 1 d
H3n11 H 0.9577 -0.09434 -0.018982 Uiso 0.2393 4 1 d

loop_
_atom_site_aniso_label
_atom_site_aniso_type_symbol
_atom_site_aniso_U_11
_atom_site_aniso_U_22
_atom_site_aniso_U_33
_atom_site_aniso_U_12
_atom_site_aniso_U_13
_atom_site_aniso_U_23
Pb4 Pb 0.0232(11) 0.0237(19) 0.0306(11) 0.0001(12) 0.0045(8) -0.0008(18)
Pb1 Pb 0.0205(9) 0.028(2) 0.0295(11) -0.0005(14) -0.0013(7) 0.000(2)
Pb2 Pb 0.0225(10) 0.038(2) 0.0314(12) 0.0001(13) -0.0020(8) 0.0000(19)
Pb3 Pb 0.0170(9) 0.0242(17) 0.0198(10) -0.0004(13) 0.0025(6) 0.0006(17)
I2 I 0.0316(20) 0.046(5) 0.065(3) 0.016(2) -0.0028(18) -0.003(3)
I1 I 0.103(4) 0.114(8) 0.056(3) 0.003(4) -0.017(3) 0.000(5)
I3 I 0.060(2) 0.088(4) 0.0084(15) -0.001(2) 0.0010(12) 0.000(3)
I4 I 0.061(2) 0.089(5) 0.024(2) -0.001(3) -0.0164(15) -0.001(3)
I6 I 0.058(3) 0.085(6) 0.082(4) 0.049(4) 0.003(3) -0.001(4)
I7 I 0.074(4) 0.062(5) 0.089(4) -0.055(4) -0.001(3) -0.001(4)
I8 I 0.118(4) 0.136(8) 0.026(2) 0.001(4) 0.001(2) 0.000(4)
I9 I 0.0267(18) 0.047(5) 0.071(3) -0.018(2) 0.0007(18) 0.005(3)
I10 I 0.0493(17) 0.075(2) 0.0127(12) 0.000(2) -0.0094(11) 0.000(3)
I11 I 0.044(2) 0.038(5) 0.069(3) 0.034(2) 0.005(2) 0.009(3)
I12 I 0.047(2) 0.039(4) 0.068(3) -0.033(2) -0.002(2) -0.004(3)
I14 I 0.060(4) 0.089(6) 0.100(4) 0.044(4) -0.016(3) -0.017(4)
I15 I 0.076(4) 0.067(6) 0.105(5) -0.051(4) 0.014(3) -0.020(4)

loop_
_atom_type_symbol
_atom_type_scat_dispersion_real
_atom_type_scat_dispersion_imag
_atom_type_scat_source
C 0.0033 0.0016 'International Tables Vol C tables 4.2.6.8 and 6.1.1.1'
H 0.0000 0.0000 'International Tables Vol C tables 4.2.6.8 and 6.1.1.1'
I -0.4742 1.8119 'International Tables Vol C tables 4.2.6.8 and 6.1.1.1'
N 0.0061 0.0033 'International Tables Vol C tables 4.2.6.8 and 6.1.1.1'
Pb -3.3944 10.1111 'International Tables Vol C tables 4.2.6.8 and 6.1.1.1'

loop_
_exptl_crystal_face_index_h
_exptl_crystal_face_index_k
_exptl_crystal_face_index_l
_exptl_crystal_face_perp_dist
0.000 -1.000 0.000 0.01000
1.000 0.000 1.000 0.01800
1.000 1.000 1.000 0.05000
-1.000 -1.000 -1.000 0.01200
0.000 1.000 1.000 0.05400
0.000 1.000 -1.000 0.05700
0.000 0.000 -1.000 0.01300
0.000 0.000 1.000 0.00200
-1.000 0.000 0.000 0.01000

loop_
_geom_angle_atom_site_label_1
_geom_angle_atom_site_label_2
_geom_angle_atom_site_label_3
_geom_angle_site_symmetry_1
_geom_angle_site_symmetry_3
_geom_angle
I1 Pb4 I3 . . 176.96(15)
I1 Pb4 I6 . . 92.80(19)
I1 Pb4 I6 . 2_555 91.2(2)
I1 Pb4 I7 . . 92.7(2)
I1 Pb4 I7 . 2_545 91.03(19)
I3 Pb4 I6 . . 89.64(16)
I3 Pb4 I6 . 2_555 87.03(17)
I3 Pb4 I7 . . 89.15(17)
I3 Pb4 I7 . 2_545 86.54(17)
I6 Pb4 I6 . 2_555 89.9(2)
I6 Pb4 I7 . . 89.72(19)
I6 Pb4 I7 . 2_545 176.16(18)
I6 Pb4 I7 2_555 . 176.16(18)
I6 Pb4 I7 2_555 2_545 90.25(18)
I7 Pb4 I7 . 2_545 89.88(19)
I2 Pb1 I2 . 2_555 89.95(15)
I2 Pb1 I4 . . 89.96(15)
I2 Pb1 I10 . . 92.99(13)
I2 Pb1 I12 . . 90.11(14)
I2 Pb1 I12 . 2_545 177.23(15)
I2 Pb1 I4 2_555 . 87.67(17)
I2 Pb1 I10 2_555 . 90.56(13)
I2 Pb1 I12 2_555 . 177.23(15)
I2 Pb1 I12 2_555 2_545 89.91(14)
I4 Pb1 I10 . . 176.56(15)
I4 Pb1 I12 . . 89.56(17)
I4 Pb1 I12 . 2_545 87.28(16)
I10 Pb1 I12 . . 92.21(13)
I10 Pb1 I12 . 2_545 89.77(14)
I12 Pb1 I12 . 2_545 89.90(15)
I4 Pb2 I8 . . 176.87(16)
I4 Pb2 I14 . . 89.38(18)
I4 Pb2 I14 . 2_445 91.83(18)
I4 Pb2 I15 . . 88.94(18)
I4 Pb2 I15 . 2_455 91.39(19)
I8 Pb2 I14 . . 88.8(2)
I8 Pb2 I14 . 2_445 90.7(2)
I8 Pb2 I15 . . 88.5(2)
I8 Pb2 I15 . 2_455 90.4(2)
I14 Pb2 I14 . 2_445 90.0(2)
I14 Pb2 I15 . . 90.07(19)
I14 Pb2 I15 . 2_455 179.23(19)
I14 Pb2 I15 2_445 . 179.2(2)
I14 Pb2 I15 2_445 2_455 90.00(19)
I15 Pb2 I15 . 2_455 89.9(2)
I3 Pb3 I9 . . 92.74(15)
I3 Pb3 I9 . 2_545 90.38(16)
I3 Pb3 I10 . . 176.44(14)
I3 Pb3 I11 . . 92.48(16)
I3 Pb3 I11 . 2_555 90.13(15)
I9 Pb3 I9 . 2_545 89.95(14)
I9 Pb3 I10 . . 90.32(14)
I9 Pb3 I11 . . 90.02(13)
I9 Pb3 I11 . 2_555 177.12(15)
I9 Pb3 I10 2_545 . 87.80(13)
I9 Pb3 I11 2_545 . 177.13(15)
I9 Pb3 I11 2_545 2_555 89.96(13)
I10 Pb3 I11 . . 89.33(13)
I10 Pb3 I11 . 2_555 86.80(14)
I11 Pb3 I11 . 2_555 89.92(15)
Pb1 I2 Pb1 . 2_455 158.61(18)
Pb1 I2 N4 . . 85.3(7)
Pb1 I2 N4 2_455 . 105.9(8)
Pb4 I1 N2 . 3_555 93.8(15)
Pb4 I1 N2 . 4_655 95.7(16)
N2 I1 N2 3_555 4_655 91.3(17)
Pb4 I3 Pb3 . . 176.42(18)
Pb4 I3 N3 . . 90.9(8)
Pb4 I3 N3 . 2_555 92.9(8)
Pb3 I3 N3 . . 85.5(8)
Pb3 I3 N3 . 2_555 87.5(8)
N3 I3 N3 . 2_555 90.6(10)
Pb1 I4 Pb2 . . 176.6(2)
Pb1 I4 N11 . . 104.0(11)
Pb1 I4 N11 . 2_445 101.4(11)
Pb2 I4 N11 . . 79.4(11)
Pb2 I4 N11 . 2_445 78.1(11)
N11 I4 N11 . 2_445 90.3(14)
Pb4 I6 Pb4 . 2_455 165.7(3)
Pb4 I6 N2 . 3_555 86.4(11)
Pb4 I6 N3 . . 93.3(7)
Pb4 I6 N2 2_455 3_555 84.4(11)
Pb4 I6 N3 2_455 . 97.3(7)
N2 I6 N3 3_555 . 172.2(13)
Pb4 I7 Pb4 . 2_445 166.2(3)
Pb2 I8 N1 . . 81.2(11)
Pb2 I8 N1 . 2_555 82.7(11)
N1 I8 N1 . 2_555 89(3)
Pb3 I9 Pb3 . 2_445 158.13(18)
Pb3 I9 N3 . . 86.7(7)
Pb3 I9 N4 . . 92.9(7)
Pb3 I9 N3 2_445 . 104.8(7)
Pb3 I9 N4 2_445 . 99.4(8)
N3 I9 N4 . . 112.8(11)
Pb1 I10 Pb3 . . 176.4(2)
Pb1 I10 N4 . . 80.8(10)
Pb1 I10 N4 . 2_545 83.3(9)
Pb3 I10 N4 . . 95.6(10)
Pb3 I10 N4 . 2_545 97.1(9)
N4 I10 N4 . 2_545 91.6(10)
Pb3 I11 Pb3 . 2_455 157.98(19)
Pb3 I11 N3 . 2_555 87.1(7)
Pb3 I11 N3 2_455 2_555 104.6(7)
Pb1 I12 Pb1 . 2_445 158.46(19)
Pb1 I12 N4 . . 78.1(7)
Pb1 I12 N4 . 2_545 87.0(8)
Pb1 I12 N4 2_445 . 84.4(7)
Pb1 I12 N4 2_445 2_545 106.1(8)
N4 I12 N4 . 2_545 91.4(12)
Pb2 I14 Pb2 . 2_545 166.2(3)
Pb2 I14 N1 . 2_545 102(2)
Pb2 I14 N11 . . 83.4(11)
Pb2 I14 N11 . 2_445 84.2(11)
Pb2 I14 N1 2_545 2_545 88(2)
Pb2 I14 N11 2_545 . 85.8(11)
Pb2 I14 N11 2_545 2_445 105.6(11)
N1 I14 N11 2_545 . 174(2)
N1 I14 N11 2_545 2_445 85(2)
N11 I14 N11 . 2_445 96.2(16)
Pb2 I15 Pb2 . 2_555 166.2(3)
Pb2 I15 N1 . 1_655 102(2)
Pb2 I15 N1 . 2_555 85.7(19)
Pb2 I15 N11 . . 83.7(10)
Pb2 I15 N1 2_555 1_655 89(2)
Pb2 I15 N1 2_555 2_555 84(2)
Pb2 I15 N11 2_555 . 105.9(11)
N1 I15 N1 1_655 2_555 99(2)
N1 I15 N11 1_655 . 86(2)
N1 I15 N11 2_555 . 169(2)
I8 N1 I8 . 2_455 96(3)
I8 N1 I14 . 2_445 67.7(19)
I8 N1 I15 . 1_455 136(3)
I8 N1 I15 . 2_455 65.5(17)
I8 N1 C1 . . 132(7)
I8 N1 H1n1 . . 86.18
I8 N1 H2n1 . . 107.01
I8 N1 H3n1 . . 26.74
I8 N1 I14 2_455 2_445 135(3)
I8 N1 I15 2_455 1_455 67(2)
I8 N1 I15 2_455 2_455 64(2)
I8 N1 C1 2_455 . 105(9)
I8 N1 H1n1 2_455 . 10.95
I8 N1 H2n1 2_455 . 102.48
I8 N1 H3n1 2_455 . 120.33
I14 N1 I15 2_445 1_455 94.9(19)
I14 N1 I15 2_445 2_455 71.5(16)
I14 N1 C1 2_445 . 117(9)
I14 N1 H1n1 2_445 . 133.66
I14 N1 H2n1 2_445 . 50.04
I14 N1 H3n1 2_445 . 60.36
I15 N1 I15 1_455 2_455 70.5(19)
I15 N1 C1 1_455 . 92(7)
I15 N1 H1n1 1_455 . 77.52
I15 N1 H2n1 1_455 . 44.86
I15 N1 H3n1 1_455 . 152.23
I15 N1 C1 2_455 . 162(9)
I15 N1 H1n1 2_455 . 62.8
I15 N1 H2n1 2_455 . 62.13
I15 N1 H3n1 2_455 . 88.47
C1 N1 H1n1 . . 109.46
C1 N1 H2n1 . . 109.46
C1 N1 H3n1 . . 109.47
H1n1 N1 H2n1 . . 109.46
H1n1 N1 H3n1 . . 109.5
H2n1 N1 H3n1 . . 109.48
C4 C13 N2 . . 115(7)
C4 C13 H1c13 . . 109.48
C4 C13 H2c13 . . 109.48
N2 C13 H1c13 . . 109.46
N2 C13 H2c13 . . 109.46
H1c13 C13 H2c13 . . 103.31
C2 C3 C4 . . 115(7)
C2 C3 H1c3 . . 109.46
C2 C3 H2c3 . . 109.46
C4 C3 H1c3 . . 109.48
C4 C3 H2c3 . . 109.48
H1c3 C3 H2c3 . . 103.31
N1 C1 C2 . . 109(10)
N1 C1 H1c1 . . 109.47
N1 C1 H2c1 . . 109.48
C2 C1 H1c1 . . 109.47
C2 C1 H2c1 . . 109.48
H1c1 C1 H2c1 . . 109.46
C3 C2 C1 . . 130(8)
C3 C2 C5 . . 125(7)
C3 C2 H1c2 . . 62.62
C1 C2 C5 . . 100(8)
C1 C2 H1c2 . . 113
C5 C2 H1c2 . . 122.58
C13 C4 C3 . . 115(7)
C13 C4 H1c4 . . 109.47
C13 C4 H2c4 . . 109.46
C3 C4 H1c4 . . 109.47
C3 C4 H2c4 . . 109.47
H1c4 C4 H2c4 . . 103.35
C2 C5 N2 . . 115(7)
C2 C5 H1c5 . . 109.48
C2 C5 H2c5 . . 109.47
N2 C5 H1c5 . . 109.48
N2 C5 H2c5 . . 109.48
H1c5 C5 H2c5 . . 103.29
I1 N2 I1 3_444 4_454 135(2)
I1 N2 I6 3_444 3_444 76.3(15)
I1 N2 C13 3_444 . 116(5)
I1 N2 C5 3_444 . 108(5)
I1 N2 H1n2 3_444 . 97.39
I1 N2 H2n2 3_444 . 7.17
I1 N2 I6 4_454 3_444 77.2(17)
I1 N2 C13 4_454 . 97(5)
I1 N2 C5 4_454 . 82(4)
I1 N2 H1n2 4_454 . 40.61
I1 N2 H2n2 4_454 . 142.17
I6 N2 C13 3_444 . 85(5)
I6 N2 C5 3_444 . 153(5)
I6 N2 H1n2 3_444 . 43.7
I6 N2 H2n2 3_444 . 78.54
C13 N2 C5 . . 115(7)
C13 N2 H1n2 . . 109.48
C13 N2 H2n2 . . 109.48
C5 N2 H1n2 . . 109.46
C5 N2 H2n2 . . 109.47
H1n2 N2 H2n2 . . 103.31
I3 N3 I3 . 2_455 100.7(11)
I3 N3 I6 . . 68.7(8)
I3 N3 I9 . . 70.7(8)
I3 N3 I11 . 2_455 129.0(14)
I3 N3 C7 . . 134(3)
I3 N3 H1n3 . . 94.73
I3 N3 H2n3 . . 97.31
I3 N3 H3n3 . . 24.88
I3 N3 I6 2_455 . 65.8(8)
I3 N3 I9 2_455 . 127.9(14)
I3 N3 I11 2_455 2_455 68.5(8)
I3 N3 C7 2_455 . 125(3)
I3 N3 H1n3 2_455 . 50.93
I3 N3 H2n3 2_455 . 58.54
I3 N3 H3n3 2_455 . 125.63
I6 N3 I9 . . 139.1(13)
I6 N3 I11 . 2_455 133.6(14)
I6 N3 C7 . . 131(4)
I6 N3 H1n3 . . 109.99
I6 N3 H2n3 . . 28.62
I6 N3 H3n3 . . 83.07
I9 N3 I11 . 2_455 78.1(10)
I9 N3 C7 . . 77(3)
I9 N3 H1n3 . . 77.93
I9 N3 H2n3 . . 166.75
I9 N3 H3n3 . . 57.28
I11 N3 C7 2_455 . 72(3)
I11 N3 H1n3 2_455 . 38.71
I11 N3 H2n3 2_455 . 114.69
I11 N3 H3n3 2_455 . 132.33
C7 N3 H1n3 . . 109.46
C7 N3 H2n3 . . 109.46
C7 N3 H3n3 . . 109.46
H1n3 N3 H2n3 . . 109.47
H1n3 N3 H3n3 . . 109.5
H2n3 N3 H3n3 . . 109.48
I2 N4 I9 . . 142.1(13)
I2 N4 I10 . . 75.0(9)
I2 N4 I10 . 2_445 134.0(17)
I2 N4 I12 . . 70.0(11)
I2 N4 I12 . 2_445 82.5(13)
I2 N4 C8 . . 84(4)
I2 N4 H1n4 . . 115.35
I2 N4 H2n4 . . 25.85
I2 N4 H3n4 . . 125.06
I9 N4 I10 . . 68.3(9)
I9 N4 I10 . 2_445 64.2(9)
I9 N4 I12 . . 104.5(12)
I9 N4 I12 . 2_445 131.3(14)
I9 N4 C8 . . 119(4)
I9 N4 H1n4 . . 86.18
I9 N4 H2n4 . . 119.74
I9 N4 H3n4 . . 23.29
I10 N4 I10 . 2_445 100.6(11)
I10 N4 I12 . . 69.8(8)
I10 N4 I12 . 2_445 136.1(16)
I10 N4 C8 . . 141(4)
I10 N4 H1n4 . . 109.59
I10 N4 H2n4 . . 51.5
I10 N4 H3n4 . . 60.96
I10 N4 I12 2_445 . 65.8(9)
I10 N4 I12 2_445 2_445 69.4(9)
I10 N4 C8 2_445 . 118(3)
I10 N4 H1n4 2_445 . 22.05
I10 N4 H2n4 2_445 . 120.45
I10 N4 H3n4 2_445 . 87.46
I12 N4 I12 . 2_445 67.1(10)
I12 N4 C8 . . 133(4)
I12 N4 H1n4 . . 54.63
I12 N4 H2n4 . . 55.59
I12 N4 H3n4 . . 117.6
I12 N4 C8 2_445 . 71(3)
I12 N4 H1n4 2_445 . 48.77
I12 N4 H2n4 2_445 . 95.47
I12 N4 H3n4 2_445 . 152.42
C8 N4 H1n4 . . 109.46
C8 N4 H2n4 . . 109.46
C8 N4 H3n4 . . 109.46
H1n4 N4 H2n4 . . 109.49
H1n4 N4 H3n4 . . 109.47
H2n4 N4 H3n4 . . 109.49
N4 C8 H1c8 . . 109.48
N4 C8 H2c8 . . 109.48
N4 C8 H3c8 . . 109.48
H1c8 C8 H2c8 . . 109.45
H1c8 C8 H3c8 . . 109.46
H2c8 C8 H3c8 . . 109.47
N3 C7 H1c7 . . 109.48
N3 C7 H2c7 . . 109.48
N3 C7 H3c7 . . 109.48
H1c7 C7 H2c7 . . 109.48
H1c7 C7 H3c7 . . 109.46
H2c7 C7 H3c7 . . 109.45
I4 N11 I4 . 2_545 103.3(16)
I4 N11 I14 . . 73.2(11)
I4 N11 I14 . 2_545 145(2)
I4 N11 I15 . . 73.2(12)
I4 N11 C12 . . 129(5)
I4 N11 H1n11 . . 79.69
I4 N11 H2n11 . . 30.65
I4 N11 H3n11 . . 114.52
I4 N11 I14 2_545 . 72.4(14)
I4 N11 I14 2_545 2_545 69.2(12)
I4 N11 I15 2_545 . 145(2)
I4 N11 C12 2_545 . 114(5)
I4 N11 H1n11 2_545 . 37.17
I4 N11 H2n11 2_545 . 132.65
I4 N11 H3n11 2_545 . 73.69
I14 N11 I14 . 2_545 71.8(14)
I14 N11 I15 . . 73.1(13)
I14 N11 C12 . . 151(6)
I14 N11 H1n11 . . 92.25
I14 N11 H2n11 . . 79.78
I14 N11 H3n11 . . 42.73
I14 N11 I15 2_545 . 93.1(17)
I14 N11 C12 2_545 . 83(4)
I14 N11 H1n11 2_545 . 105.11
I14 N11 H2n11 2_545 . 135.62
I14 N11 H3n11 2_545 . 30.54
I15 N11 C12 . . 93(5)
I15 N11 H1n11 . . 151.86
I15 N11 H2n11 . . 45.33
I15 N11 H3n11 . . 76.13
C12 N11 H1n11 . . 109.48
C12 N11 H2n11 . . 109.48
C12 N11 H3n11 . . 109.48
H1n11 N11 H2n11 . . 109.44
H1n11 N11 H3n11 . . 109.47
H2n11 N11 H3n11 . . 109.47
N11 C12 H1c12 . . 109.47
N11 C12 H2c12 . . 109.46
N11 C12 H3c12 . . 109.46
H1c12 C12 H2c12 . . 109.48
H1c12 C12 H3c12 . . 109.49
H2c12 C12 H3c12 . . 109.46

loop_
_geom_bond_atom_site_label_1
_geom_bond_atom_site_label_2
_geom_bond_site_symmetry_2
_geom_bond_distance
Pb4 I1 . 3.197(6)
Pb4 I3 . 3.196(5)
Pb4 I6 . 3.175(7)
Pb4 I6 2_555 3.138(8)
Pb4 I7 . 3.176(8)
Pb4 I7 2_545 3.143(7)
Pb1 I2 . 3.202(5)
Pb1 I2 2_555 3.170(6)
Pb1 I4 . 3.112(5)
Pb1 I10 . 3.251(6)
Pb1 I12 . 3.210(6)
Pb1 I12 2_545 3.179(6)
Pb2 I4 . 3.313(5)
Pb2 I8 . 3.060(5)
Pb2 I14 . 3.141(8)
Pb2 I14 2_445 3.168(7)
Pb2 I15 . 3.146(8)
Pb2 I15 2_455 3.174(8)
Pb3 I3 . 3.173(5)
Pb3 I9 . 3.204(5)
Pb3 I9 2_545 3.174(6)
Pb3 I10 . 3.131(6)
Pb3 I11 . 3.216(6)
Pb3 I11 2_555 3.178(5)
I2 N4 . 3.72(6)
I1 N2 3_555 3.51(7)
I1 N2 4_655 3.26(8)
I3 N3 . 4.03(5)
I3 N3 2_555 4.10(5)
I4 N11 . 3.86(6)
I4 N11 2_445 4.12(8)
I6 N2 3_555 3.94(9)
I6 N3 . 3.92(6)
I8 N1 . 4.21(11)
I8 N1 2_555 4.19(15)
I9 N3 . 3.94(6)
I9 N4 . 4.04(6)
I10 N4 . 3.96(5)
I10 N4 2_545 4.19(6)
I11 N3 2_555 4.10(5)
I12 N4 . 4.17(6)
I12 N4 2_545 3.99(6)
I14 N1 2_545 3.71(12)
I14 N11 . 3.75(7)
I14 N11 2_445 3.86(7)
I15 N1 1_655 3.77(11)
I15 N1 2_555 3.96(12)
I15 N11 . 3.73(8)
N1 C1 . 1.50(17)
N1 H1n1 . 0.87
N1 H2n1 . 0.8702
N1 H3n1 . 0.8698
C13 C4 . 1.50(13)
C13 N2 . 1.50(12)
C13 H1c13 . 0.9601
C13 H2c13 . 0.9598
C3 C2 . 1.50(11)
C3 C4 . 1.50(12)
C3 H1c3 . 0.96
C3 H2c3 . 0.9598
C1 C2 . 1.50(11)
C1 H1c1 . 0.9602
C1 H2c1 . 0.96
C2 C5 . 1.50(11)
C2 H1c2 . 0.96
C4 H1c4 . 0.9598
C4 H2c4 . 0.9599
C5 N2 . 1.50(13)
C5 H1c5 . 0.9601
C5 H2c5 . 0.9602
N2 H1n2 . 0.8702
N2 H2n2 . 0.8699
N3 C7 . 1.50(7)
N3 H1n3 . 0.8699
N3 H2n3 . 0.8701
N3 H3n3 . 0.8698
N4 C8 . 1.50(7)
N4 H1n4 . 0.87
N4 H2n4 . 0.8698
N4 H3n4 . 0.87
C8 H1c8 . 0.9602
C8 H2c8 . 0.96
C8 H3c8 . 0.9599
C7 H1c7 . 0.96
C7 H2c7 . 0.96
C7 H3c7 . 0.9602
N11 C12 . 1.50(11)
N11 H1n11 . 0.8701
N11 H2n11 . 0.8702
N11 H3n11 . 0.8699
C12 H1c12 . 0.9598
C12 H2c12 . 0.9601
C12 H3c12 . 0.96

loop_
_geom_hbond_atom_site_label_D
_geom_hbond_atom_site_label_H
_geom_hbond_atom_site_label_A
_geom_hbond_site_symmetry_A
_geom_hbond_distance_DH
_geom_hbond_distance_HA
_geom_hbond_distance_DA
_geom_hbond_angle_DHA
N2 H1n2 I1 4_454 0.87 2.16 3.01(7) 165.66

loop_
_twin_individual_id
_twin_individual_mass_fraction_refined
_twin_individual_twin_matrix_11
_twin_individual_twin_matrix_12
_twin_individual_twin_matrix_13
_twin_individual_twin_matrix_21
_twin_individual_twin_matrix_22
_twin_individual_twin_matrix_23
_twin_individual_twin_matrix_31
_twin_individual_twin_matrix_32
_twin_individual_twin_matrix_33
1 0.477(14) 1 0 0 0 1 0 0 0 1
2 0.523(14) -1 0 0 0 -1 0 0 0 -1

loop_
_restr_distance_atom_site_label_1
_restr_distance_atom_site_label_2
_restr_distance_target
_restr_distance_target_weight_param
C7 N3 1.5 0.001
C8 N4 1.5 0.001
C12 N11 1.5 0.001
N1 C1 1.5 0.001
C1 C2 1.5 0.001
C2 C3 1.5 0.001
C3 C4 1.5 0.001
C4 C13 1.5 0.001
C13 N2 1.5 0.001
N2 C5 1.5 0.001
C5 C2 1.5 0.001

loop_
_restr_angle_atom_site_label_1
_restr_angle_atom_site_label_2
_restr_angle_atom_site_label_3
_restr_angle_target
_restr_angle_target_weight_param
N1 C1 C2 109.47 0.01
C1 C2 C3 130 0.01
C1 C2 C5 100 0.01
C2 C3 C4 115 0.01
C3 C4 C13 115 0.01
C4 C13 N2 115 0.01
C13 N2 C5 115 0.01
N2 C5 C2 115 0.01
